data_7709102
loop_
_publ_author_name
'Gu, Yun-Qiong'
'Zhong, Yu-Jun'
'Hu, Mei-Qi'
'Li, Huan-Qing'
'Yang, Kun'
'Dong, Qi'
'Liang, Hong'
'Chen, Zhen-Feng'

_publ_section_title
;
 Terpyridine copper(II) complexes as potential anticancer agents by
 inhibiting cell proliferation, blocking the cell cycle and inducing
 apoptosis in BEL-7402 cells.
;
_journal_issue 5
_journal_name_full 'Dalton transactions (Cambridge, England : 2003)'
_journal_page_first 1968
_journal_page_last 1978
_journal_paper_doi 10.1039/d1dt02988f
_journal_volume 51
_journal_year 2022
_chemical_formula_moiety 'C21 H14 Br Cl Cu N3 O, Cl O4'
_chemical_formula_sum 'C21 H14 Br Cl2 Cu N3 O5'
_chemical_formula_weight 602.70
_space_group_crystal_system monoclinic
_space_group_IT_number 14
_space_group_name_Hall '-P 2yn'
_space_group_name_H-M_alt 'P 1 21/n 1'
_atom_sites_solution_hydrogens geom
_audit_creation_date 2021-11-09
_audit_creation_method
;
Olex2 1.3
(compiled 2020.11.12 svn.r5f609507 for OlexSys, GUI svn.r6408)
;
_audit_update_record
;
2021-11-14 deposited with the CCDC.	2021-12-08 downloaded from the CCDC.
;
_cell_angle_alpha 90
_cell_angle_beta 93.083(3)
_cell_angle_gamma 90
_cell_formula_units_Z 4
_cell_length_a 12.7892(4)
_cell_length_b 7.3307(3)
_cell_length_c 25.4885(10)
_cell_measurement_reflns_used 3588
_cell_measurement_temperature 293(2)
_cell_measurement_theta_max 27.5670
_cell_measurement_theta_min 3.6440
_cell_volume 2386.18(15)
_computing_cell_refinement 'CrysAlisPro 1.171.38.43 (Rigaku OD, 2015)'
_computing_data_collection 'CrysAlisPro 1.171.38.43 (Rigaku OD, 2015)'
_computing_data_reduction 'CrysAlisPro 1.171.38.43 (Rigaku OD, 2015)'
_computing_molecular_graphics 'Olex2 1.3 (Dolomanov et al., 2009)'
_computing_publication_material 'Olex2 1.3 (Dolomanov et al., 2009)'
_computing_structure_refinement 'SHELXL 2018/3 (Sheldrick, 2015)'
_diffrn_ambient_temperature 293(2)
_diffrn_detector 'CCD plate'
_diffrn_detector_area_resol_mean 15.9784
_diffrn_detector_type Eos
_diffrn_measured_fraction_theta_full 0.997
_diffrn_measured_fraction_theta_max 0.998
_diffrn_measurement_details
;
List of Runs (angles in degrees, time in seconds):

  # Type    Start    End  Width  t~exp~   \w     \q     \k     \f   Frames
#--------------------------------------------------------------------------
  1  \w     -8.00  90.00   1.00    6.00    --   17.61  38.00   0.00   98
  2  \w     -8.00  90.00   1.00    6.00    --   17.61  38.00  90.00   98
  3  \w    -20.00  60.00   1.00    6.00    --   17.61 -99.00  90.00   80
  4  \w    -96.00 -34.00   1.00    6.00    --  -19.88 178.00-150.00   62
  5  \w    -96.00 -35.00   1.00    6.00    --  -19.88-178.00 -60.00   61
;
_diffrn_measurement_device 'four-circle diffractometer'
_diffrn_measurement_device_type 'SuperNova, Single source at offset, Eos'
_diffrn_measurement_method '\w scans'
_diffrn_orient_matrix_type 'CrysAlisPro convention (1999,Acta A55,543-557)'
_diffrn_orient_matrix_UB_11 0.0057921000
_diffrn_orient_matrix_UB_12 -0.0044861000
_diffrn_orient_matrix_UB_13 -0.0274990000
_diffrn_orient_matrix_UB_21 0.0549819000
_diffrn_orient_matrix_UB_22 -0.0087588000
_diffrn_orient_matrix_UB_23 0.0044848000
_diffrn_orient_matrix_UB_31 -0.0052711000
_diffrn_orient_matrix_UB_32 -0.0962344000
_diffrn_orient_matrix_UB_33 0.0008853000
_diffrn_radiation_monochromator mirror
_diffrn_radiation_probe x-ray
_diffrn_radiation_type 'Mo K\a'
_diffrn_radiation_wavelength 0.71073
_diffrn_reflns_av_R_equivalents 0.0460
_diffrn_reflns_av_unetI/netI 0.0503
_diffrn_reflns_Laue_measured_fraction_full 0.997
_diffrn_reflns_Laue_measured_fraction_max 0.998
_diffrn_reflns_limit_h_max 15
_diffrn_reflns_limit_h_min -15
_diffrn_reflns_limit_k_max 8
_diffrn_reflns_limit_k_min -9
_diffrn_reflns_limit_l_max 31
_diffrn_reflns_limit_l_min -31
_diffrn_reflns_number 17830
_diffrn_reflns_point_group_measured_fraction_full 0.997
_diffrn_reflns_point_group_measured_fraction_max 0.998
_diffrn_reflns_theta_full 25.242
_diffrn_reflns_theta_max 26.372
_diffrn_reflns_theta_min 3.324
_diffrn_source 'micro-focus sealed X-ray tube'
_diffrn_source_type 'SuperNova (Mo) X-ray Source'
_exptl_absorpt_coefficient_mu 2.851
_exptl_absorpt_correction_T_max 1.00000
_exptl_absorpt_correction_T_min 0.52140
_exptl_absorpt_correction_type multi-scan
_exptl_absorpt_process_details
;
CrysAlisPro 1.171.38.43 (Rigaku Oxford Diffraction, 2015)
Empirical absorption correction using spherical harmonics,
 implemented in SCALE3 ABSPACK scaling algorithm.
;
_exptl_crystal_colour 'metallic bluish black'
_exptl_crystal_colour_lustre metallic
_exptl_crystal_colour_modifier bluish
_exptl_crystal_colour_primary black
_exptl_crystal_density_diffrn 1.678
_exptl_crystal_description block
_exptl_crystal_F_000 1196
_exptl_crystal_size_max 0.41
_exptl_crystal_size_mid 0.23
_exptl_crystal_size_min 0.12
_refine_diff_density_max 0.589
_refine_diff_density_min -0.674
_refine_diff_density_rms 0.079
_refine_ls_extinction_method none
_refine_ls_goodness_of_fit_ref 1.037
_refine_ls_hydrogen_treatment constr
_refine_ls_matrix_type full
_refine_ls_number_parameters 336
_refine_ls_number_reflns 4869
_refine_ls_number_restraints 147
_refine_ls_restrained_S_all 1.087
_refine_ls_R_factor_all 0.0780
_refine_ls_R_factor_gt 0.0496
_refine_ls_shift/su_max 0.001
_refine_ls_shift/su_mean 0.000
_refine_ls_structure_factor_coef Fsqd
_refine_ls_weighting_details 'w=1/[\s^2^(Fo^2^)+(0.0437P)^2^+3.1624P] where P=(Fo^2^+2Fc^2^)/3'
_refine_ls_weighting_scheme calc
_refine_ls_wR_factor_gt 0.1095
_refine_ls_wR_factor_ref 0.1242
_reflns_Friedel_coverage 0.000
_reflns_number_gt 3368
_reflns_number_total 4869
_reflns_threshold_expression 'I > 2\s(I)'
_cod_data_source_file d1dt02988f2.cif
_cod_data_source_block 20190422-czf-zyj-b4cuclo4aaa
_cod_depositor_comments 'Adding full bibliography for 7709100--7709103.cif.'
_cod_original_cell_volume 2386.17(15)
_cod_database_code 7709102
_shelx_shelxl_version_number 2018/3
_shelx_space_group_comment
;
The symmetry employed for this shelxl refinement is uniquely defined
by the following loop, which should always be used as a source of
symmetry information in preference to the above space-group names.
They are only intended as comments.
;
_shelx_estimated_absorpt_t_max 0.726
_shelx_estimated_absorpt_t_min 0.388
_reflns_odcompleteness_completeness 99.64
_reflns_odcompleteness_iscentric 1
_reflns_odcompleteness_theta 26.32
_olex2_refinement_description
;
1. Fixed Uiso
 At 1.2 times of:
  All C(H) groups
 At 1.5 times of:
  All O(H) groups
2. Restrained distances
 O2A-O4A
 2.5 with sigma of 0.02
 O5A-O4A
 2.5 with sigma of 0.02
 O5A-O3A
 2.5 with sigma of 0.02
 O5A-O2A
 2.5 with sigma of 0.02
 O3A-O5A
 2.5 with sigma of 0.02
 O4A-O5A
 2.5 with sigma of 0.02
 O3A-O2A
 2.5 with sigma of 0.02
 O2-O4 \\sim O5-O3
 with sigma of 0.002
 O4A-O5A \\sim O3A-O2A
 with sigma of 0.002
3. Uiso/Uaniso restraints and constraints
Cl2 \\sim O2 \\sim O4 \\sim O5 \\sim O3 \\sim O4A \\sim O5A \\sim O3A \\sim
O2A: within 2A with sigma of 0.01 and sigma for terminal atoms of 0.02 within 2A
Uanis(O5) \\sim Ueq, Uanis(O4) \\sim Ueq, Uanis(O2) \\sim Ueq, Uanis(O3) \\sim
Ueq: with sigma of 0.005 and sigma for terminal atoms of 0.01
Uanis(O2A) \\sim Ueq, Uanis(O4A) \\sim Ueq, Uanis(O5A) \\sim Ueq, Uanis(O3A)
\\sim Ueq: with sigma of 0.005 and sigma for terminal atoms of 0.01
4. Rigid body (RIGU) restrains
 O2, O4, O5, O3
 with sigma for 1-2 distances of 0.001 and sigma for 1-3 distances of 0.002
 O4A, O5A, O3A, O2A
 with sigma for 1-2 distances of 0.001 and sigma for 1-3 distances of 0.002
5. Others
 Sof(O4A)=Sof(O5A)=Sof(O3A)=Sof(O2A)=1-FVAR(1)
 Sof(O2)=Sof(O4)=Sof(O5)=Sof(O3)=FVAR(1)
6.a Aromatic/amide H refined with riding coordinates:
 C8(H8), C21(H21), C5(H5), C4(H4), C3(H3), C11(H11), C14(H14), C15(H15),
 C18(H18), C13(H13), C16(H16), C12(H12), C17(H17)
6.b Idealised tetrahedral OH refined as rotating group:
 O1(H1)
;
_olex2_submission_special_instructions 'No special instructions were received'
_oxdiff_exptl_absorpt_empirical_details
;
Empirical correction (ABSPACK) includes:
- Absorption correction using spherical harmonics
- Frame scaling
;
_oxdiff_exptl_absorpt_empirical_full_max 1.754
_oxdiff_exptl_absorpt_empirical_full_min 0.695

loop_
_space_group_symop_operation_xyz
'x, y, z'
'-x+1/2, y+1/2, -z+1/2'
'-x, -y, -z'
'x-1/2, -y-1/2, z-1/2'

loop_
_atom_site_label
_atom_site_type_symbol
_atom_site_fract_x
_atom_site_fract_y
_atom_site_fract_z
_atom_site_U_iso_or_equiv
_atom_site_adp_type
_atom_site_occupancy
_atom_site_site_symmetry_order
_atom_site_calc_flag
_atom_site_refinement_flags_posn
_atom_site_refinement_flags_adp
_atom_site_refinement_flags_occupancy
_atom_site_disorder_assembly
_atom_site_disorder_group
Cu1 Cu 0.51113(4) 0.67209(8) 0.04698(2) 0.04366(18) Uani 1 1 d . . . . .
Br1 Br 1.09349(4) 0.50600(8) 0.29908(2) 0.0663(2) Uani 1 1 d . . . . .
N2 N 0.5952(3) 0.6804(5) 0.11185(13) 0.0383(8) Uani 1 1 d . . . . .
N3 N 0.6405(3) 0.7983(5) 0.02202(14) 0.0459(9) Uani 1 1 d . . . . .
C8 C 0.6168(3) 0.6006(6) 0.20131(16) 0.0382(10) Uani 1 1 d . . . . .
H8 H 0.588921 0.556688 0.231800 0.046 Uiso 1 1 calc R U . . .
C7 C 0.7215(3) 0.6554(6) 0.20138(16) 0.0393(10) Uani 1 1 d . . . . .
N1 N 0.4045(3) 0.5871(5) 0.09709(14) 0.0459(9) Uani 1 1 d . . . . .
C21 C 0.7593(3) 0.7264(6) 0.15572(16) 0.0402(10) Uani 1 1 d . . . . .
H21 H 0.828351 0.765739 0.155253 0.048 Uiso 1 1 calc R U . . .
C9 C 0.5557(3) 0.6128(6) 0.15516(16) 0.0371(10) Uani 1 1 d . . . . .
C1 C 0.8925(4) 0.5874(6) 0.25060(18) 0.0444(11) Uani 1 1 d . . . . .
C6 C 0.7880(3) 0.6432(6) 0.25108(16) 0.0383(10) Uani 1 1 d . . . . .
C10 C 0.4440(3) 0.5601(6) 0.14702(17) 0.0404(10) Uani 1 1 d . . . . .
C20 C 0.6939(3) 0.7384(6) 0.11077(17) 0.0378(10) Uani 1 1 d . . . . .
O1 O 0.9303(3) 0.5302(5) 0.20480(13) 0.0568(9) Uani 1 1 d . . . . .
H1 H 0.994431 0.535740 0.206797 0.085 Uiso 1 1 calc R U . . .
C2 C 0.9523(3) 0.5833(6) 0.2984(2) 0.0459(11) Uani 1 1 d . . . . .
C19 C 0.7189(3) 0.8133(6) 0.05923(17) 0.0426(11) Uani 1 1 d . . . . .
C5 C 0.7462(4) 0.6889(6) 0.29822(17) 0.0415(10) Uani 1 1 d . . . . .
H5 H 0.676244 0.723064 0.298524 0.050 Uiso 1 1 calc R U . . .
C4 C 0.8067(4) 0.6847(6) 0.34520(18) 0.0506(12) Uani 1 1 d . . . . .
H4 H 0.777818 0.716940 0.376590 0.061 Uiso 1 1 calc R U . . .
C3 C 0.9100(4) 0.6322(6) 0.34462(19) 0.0503(13) Uani 1 1 d . . . . .
H3 H 0.951363 0.629837 0.375770 0.060 Uiso 1 1 calc R U . . .
C11 C 0.3837(4) 0.4932(6) 0.18540(19) 0.0503(12) Uani 1 1 d . . . . .
H11 H 0.412747 0.474646 0.219219 0.060 Uiso 1 1 calc R U . . .
C14 C 0.3038(4) 0.5505(7) 0.0862(2) 0.0574(14) Uani 1 1 d . . . . .
H14 H 0.275858 0.570403 0.052251 0.069 Uiso 1 1 calc R U . . .
C15 C 0.6546(4) 0.8639(7) -0.02605(19) 0.0573(13) Uani 1 1 d . . . . .
H15 H 0.600391 0.854090 -0.051722 0.069 Uiso 1 1 calc R U . . .
C18 C 0.8114(4) 0.8969(7) 0.0486(2) 0.0581(14) Uani 1 1 d . . . . .
H18 H 0.864446 0.908748 0.074794 0.070 Uiso 1 1 calc R U . . .
C13 C 0.2393(4) 0.4841(8) 0.1233(2) 0.0704(16) Uani 1 1 d . . . . .
H13 H 0.169090 0.460175 0.114551 0.084 Uiso 1 1 calc R U . . .
C16 C 0.7459(5) 0.9447(8) -0.0386(2) 0.0663(15) Uani 1 1 d . . . . .
H16 H 0.753823 0.986928 -0.072517 0.080 Uiso 1 1 calc R U . . .
C12 C 0.2802(4) 0.4536(8) 0.1737(2) 0.0625(14) Uani 1 1 d . . . . .
H12 H 0.238415 0.407046 0.199266 0.075 Uiso 1 1 calc R U . . .
C17 C 0.8253(5) 0.9635(8) -0.0014(2) 0.0680(16) Uani 1 1 d . . . . .
H17 H 0.887627 1.019816 -0.009334 0.082 Uiso 1 1 calc R U . . .
Cl2 Cl 1.06736(11) 1.0055(3) 0.16077(6) 0.0883(6) Uani 1 1 d . U . . .
O2 O 0.9920(5) 0.9305(11) 0.1894(3) 0.088(2) Uani 0.717(7) 1 d D U P A 1
O4 O 1.1673(5) 0.9651(13) 0.1748(3) 0.110(3) Uani 0.717(7) 1 d D U P A 1
O5 O 1.0606(8) 1.2141(11) 0.1773(4) 0.152(3) Uani 0.717(7) 1 d D U P A 1
O3 O 1.0436(7) 1.0112(14) 0.1082(3) 0.129(3) Uani 0.717(7) 1 d D U P A 1
Cl1 Cl 0.41098(9) 0.67647(17) -0.02699(4) 0.0493(3) Uani 1 1 d . . . . .
O4A O 1.1133(15) 0.788(2) 0.1878(8) 0.128(5) Uani 0.283(7) 1 d D U P A 2
O5A O 1.1490(17) 1.103(3) 0.1635(8) 0.134(5) Uani 0.283(7) 1 d D U P A 2
O3A O 1.0578(12) 0.864(2) 0.1102(6) 0.082(4) Uani 0.283(7) 1 d D U P A 2
O2A O 0.9676(14) 1.005(3) 0.1817(9) 0.104(6) Uani 0.283(7) 1 d D U P A 2

loop_
_atom_site_aniso_label
_atom_site_aniso_U_11
_atom_site_aniso_U_22
_atom_site_aniso_U_33
_atom_site_aniso_U_23
_atom_site_aniso_U_13
_atom_site_aniso_U_12
Cu1 0.0398(3) 0.0573(4) 0.0328(3) -0.0029(3) -0.0083(2) -0.0062(3)
Br1 0.0415(3) 0.0719(4) 0.0835(4) 0.0081(3) -0.0159(3) 0.0023(2)
N2 0.0370(19) 0.045(2) 0.0320(19) -0.0052(16) -0.0017(16) -0.0057(16)
N3 0.048(2) 0.056(2) 0.032(2) -0.0008(18) -0.0053(17) -0.0064(18)
C8 0.040(2) 0.042(2) 0.032(2) -0.0014(19) -0.0012(19) -0.0031(19)
C7 0.040(2) 0.042(2) 0.035(2) -0.003(2) -0.0080(19) -0.0006(19)
N1 0.036(2) 0.059(2) 0.041(2) -0.0059(18) -0.0079(17) -0.0029(18)
C21 0.034(2) 0.050(3) 0.036(2) -0.005(2) -0.0070(19) -0.0070(19)
C9 0.037(2) 0.040(2) 0.033(2) -0.0044(19) -0.0053(19) -0.0048(18)
C1 0.042(3) 0.046(3) 0.044(3) -0.004(2) -0.003(2) -0.006(2)
C6 0.037(2) 0.040(2) 0.037(2) 0.0003(19) -0.0098(19) -0.0048(19)
C10 0.034(2) 0.047(3) 0.040(3) -0.008(2) -0.003(2) -0.0036(19)
C20 0.038(2) 0.038(2) 0.036(2) -0.0029(19) -0.0062(19) -0.0051(18)
O1 0.0406(18) 0.077(2) 0.053(2) -0.0062(18) 0.0002(16) 0.0018(18)
C2 0.039(2) 0.042(3) 0.055(3) 0.003(2) -0.015(2) -0.004(2)
C19 0.044(3) 0.049(3) 0.035(2) -0.005(2) 0.000(2) -0.005(2)
C5 0.042(2) 0.042(2) 0.040(3) 0.001(2) -0.004(2) 0.001(2)
C4 0.060(3) 0.052(3) 0.038(3) -0.002(2) -0.009(2) -0.006(2)
C3 0.056(3) 0.046(3) 0.046(3) 0.004(2) -0.023(2) -0.006(2)
C11 0.046(3) 0.063(3) 0.042(3) -0.003(2) -0.001(2) -0.010(2)
C14 0.039(3) 0.081(4) 0.051(3) -0.008(3) -0.010(2) -0.006(2)
C15 0.062(3) 0.069(3) 0.040(3) 0.004(2) -0.005(2) -0.006(3)
C18 0.049(3) 0.074(4) 0.051(3) -0.002(3) -0.003(2) -0.016(3)
C13 0.034(3) 0.102(5) 0.075(4) -0.002(3) -0.003(3) -0.018(3)
C16 0.072(4) 0.081(4) 0.046(3) 0.011(3) 0.009(3) -0.008(3)
C12 0.045(3) 0.080(4) 0.063(4) -0.004(3) 0.007(3) -0.017(3)
C17 0.059(3) 0.091(4) 0.054(3) 0.004(3) 0.007(3) -0.018(3)
Cl2 0.0436(8) 0.1680(18) 0.0532(9) 0.0066(10) 0.0006(7) -0.0278(9)
O2 0.063(4) 0.111(5) 0.093(4) -0.004(4) 0.028(3) -0.027(4)
O4 0.054(3) 0.147(6) 0.129(5) -0.011(5) -0.006(3) 0.010(4)
O5 0.142(6) 0.116(5) 0.200(6) -0.023(5) 0.024(5) -0.011(5)
O3 0.115(5) 0.202(7) 0.069(4) 0.005(5) -0.002(4) -0.015(5)
Cl1 0.0486(7) 0.0632(7) 0.0344(6) -0.0009(5) -0.0144(5) 0.0024(5)
O4A 0.112(8) 0.149(8) 0.124(8) -0.002(7) 0.012(7) 0.007(7)
O5A 0.110(8) 0.147(8) 0.146(8) -0.009(7) 0.018(7) -0.025(7)
O3A 0.076(7) 0.106(8) 0.063(7) -0.011(6) 0.004(6) -0.009(7)
O2A 0.084(8) 0.112(8) 0.118(8) -0.007(7) 0.018(7) -0.001(7)

loop_
_atom_type_symbol
_atom_type_description
_atom_type_scat_dispersion_real
_atom_type_scat_dispersion_imag
_atom_type_scat_source
C C 0.0033 0.0016 'International Tables Vol C Tables 4.2.6.8 and 6.1.1.4'
H H 0.0000 0.0000 'International Tables Vol C Tables 4.2.6.8 and 6.1.1.4'
Br Br -0.2901 2.4595 'International Tables Vol C Tables 4.2.6.8 and 6.1.1.4'
Cl Cl 0.1484 0.1585 'International Tables Vol C Tables 4.2.6.8 and 6.1.1.4'
Cu Cu 0.3201 1.2651 'International Tables Vol C Tables 4.2.6.8 and 6.1.1.4'
N N 0.0061 0.0033 'International Tables Vol C Tables 4.2.6.8 and 6.1.1.4'
O O 0.0106 0.0060 'International Tables Vol C Tables 4.2.6.8 and 6.1.1.4'

loop_
_geom_angle_atom_site_label_1
_geom_angle_atom_site_label_2
_geom_angle_atom_site_label_3
_geom_angle
_geom_angle_site_symmetry_1
_geom_angle_site_symmetry_3
_geom_angle_publ_flag
N2 Cu1 N3 80.06(14) . . ?
N2 Cu1 N1 80.28(14) . . ?
N2 Cu1 Cl1 177.08(11) . . ?
N3 Cu1 Cl1 99.79(10) . . ?
N1 Cu1 N3 158.54(14) . . ?
N1 Cu1 Cl1 99.39(10) . . ?
C9 N2 Cu1 118.7(3) . . ?
C20 N2 Cu1 118.6(3) . . ?
C20 N2 C9 122.5(3) . . ?
C19 N3 Cu1 113.9(3) . . ?
C15 N3 Cu1 127.2(3) . . ?
C15 N3 C19 118.9(4) . . ?
C7 C8 H8 120.6 . . ?
C9 C8 H8 120.6 . . ?
C9 C8 C7 118.8(4) . . ?
C8 C7 C6 119.1(4) . . ?
C21 C7 C8 119.0(4) . . ?
C21 C7 C6 121.9(4) . . ?
C10 N1 Cu1 114.1(3) . . ?
C14 N1 Cu1 127.6(3) . . ?
C14 N1 C10 118.2(4) . . ?
C7 C21 H21 120.1 . . ?
C20 C21 C7 119.8(4) . . ?
C20 C21 H21 120.1 . . ?
N2 C9 C8 120.4(4) . . ?
N2 C9 C10 112.7(3) . . ?
C8 C9 C10 126.9(4) . . ?
C6 C1 C2 118.3(4) . . ?
O1 C1 C6 118.9(4) . . ?
O1 C1 C2 122.6(4) . . ?
C1 C6 C7 120.8(4) . . ?
C5 C6 C7 119.6(4) . . ?
C5 C6 C1 119.5(4) . . ?
N1 C10 C9 113.6(4) . . ?
N1 C10 C11 121.8(4) . . ?
C11 C10 C9 124.6(4) . . ?
N2 C20 C21 119.5(4) . . ?
N2 C20 C19 112.8(3) . . ?
C21 C20 C19 127.6(4) . . ?
C1 O1 H1 109.5 . . ?
C1 C2 Br1 119.3(4) . . ?
C3 C2 Br1 119.4(3) . . ?
C3 C2 C1 121.3(4) . . ?
N3 C19 C20 114.1(4) . . ?
N3 C19 C18 121.0(4) . . ?
C18 C19 C20 124.9(4) . . ?
C6 C5 H5 119.3 . . ?
C6 C5 C4 121.3(4) . . ?
C4 C5 H5 119.3 . . ?
C5 C4 H4 120.4 . . ?
C3 C4 C5 119.1(5) . . ?
C3 C4 H4 120.4 . . ?
C2 C3 C4 120.4(4) . . ?
C2 C3 H3 119.8 . . ?
C4 C3 H3 119.8 . . ?
C10 C11 H11 120.2 . . ?
C10 C11 C12 119.6(5) . . ?
C12 C11 H11 120.2 . . ?
N1 C14 H14 118.8 . . ?
N1 C14 C13 122.5(5) . . ?
C13 C14 H14 118.8 . . ?
N3 C15 H15 119.0 . . ?
N3 C15 C16 122.0(5) . . ?
C16 C15 H15 119.0 . . ?
C19 C18 H18 120.2 . . ?
C19 C18 C17 119.6(5) . . ?
C17 C18 H18 120.2 . . ?
C14 C13 H13 120.5 . . ?
C14 C13 C12 119.1(5) . . ?
C12 C13 H13 120.5 . . ?
C15 C16 H16 120.0 . . ?
C17 C16 C15 119.9(5) . . ?
C17 C16 H16 120.0 . . ?
C11 C12 C13 118.8(5) . . ?
C11 C12 H12 120.6 . . ?
C13 C12 H12 120.6 . . ?
C18 C17 H17 120.7 . . ?
C16 C17 C18 118.6(5) . . ?
C16 C17 H17 120.7 . . ?
O2 Cl2 O5 101.3(5) . . ?
O2 Cl2 O3 114.5(5) . . ?
O4 Cl2 O2 117.4(5) . . ?
O4 Cl2 O5 101.9(5) . . ?
O4 Cl2 O3 115.5(5) . . ?
O3 Cl2 O5 102.7(5) . . ?
O5A Cl2 O4A 103.0(11) . . ?
O5A Cl2 O3A 115.1(10) . . ?
O5A Cl2 O2A 138.1(12) . . ?
O3A Cl2 O4A 75.7(9) . . ?
O2A Cl2 O4A 97.6(10) . . ?
O2A Cl2 O3A 105.2(9) . . ?

loop_
_geom_bond_atom_site_label_1
_geom_bond_atom_site_label_2
_geom_bond_distance
_geom_bond_site_symmetry_2
_geom_bond_publ_flag
Cu1 N2 1.924(3) . ?
Cu1 N3 2.028(4) . ?
Cu1 N1 2.017(4) . ?
Cu1 Cl1 2.2218(11) . ?
Br1 C2 1.892(5) . ?
N2 C9 1.334(5) . ?
N2 C20 1.333(5) . ?
N3 C19 1.347(5) . ?
N3 C15 1.337(6) . ?
C8 H8 0.9300 . ?
C8 C7 1.397(6) . ?
C8 C9 1.380(5) . ?
C7 C21 1.385(6) . ?
C7 C6 1.490(5) . ?
N1 C10 1.358(5) . ?
N1 C14 1.330(6) . ?
C21 H21 0.9300 . ?
C21 C20 1.385(5) . ?
C9 C10 1.483(6) . ?
C1 C6 1.398(6) . ?
C1 O1 1.354(5) . ?
C1 C2 1.403(6) . ?
C6 C5 1.382(6) . ?
C10 C11 1.369(6) . ?
C20 C19 1.475(6) . ?
O1 H1 0.8200 . ?
C2 C3 1.370(7) . ?
C19 C18 1.373(6) . ?
C5 H5 0.9300 . ?
C5 C4 1.391(6) . ?
C4 H4 0.9300 . ?
C4 C3 1.377(7) . ?
C3 H3 0.9300 . ?
C11 H11 0.9300 . ?
C11 C12 1.373(6) . ?
C14 H14 0.9300 . ?
C14 C13 1.377(7) . ?
C15 H15 0.9300 . ?
C15 C16 1.362(7) . ?
C18 H18 0.9300 . ?
C18 C17 1.384(7) . ?
C13 H13 0.9300 . ?
C13 C12 1.378(8) . ?
C16 H16 0.9300 . ?
C16 C17 1.358(7) . ?
C12 H12 0.9300 . ?
C17 H17 0.9300 . ?
Cl2 O2 1.357(6) . ?
Cl2 O4 1.342(6) . ?
Cl2 O5 1.589(8) . ?
Cl2 O3 1.359(7) . ?
Cl2 O4A 1.823(16) . ?
Cl2 O5A 1.263(15) . ?
Cl2 O3A 1.656(13) . ?
Cl2 O2A 1.409(16) . ?

loop_
_geom_torsion_atom_site_label_1
_geom_torsion_atom_site_label_2
_geom_torsion_atom_site_label_3
_geom_torsion_atom_site_label_4
_geom_torsion
_geom_torsion_site_symmetry_1
_geom_torsion_site_symmetry_2
_geom_torsion_site_symmetry_3
_geom_torsion_site_symmetry_4
_geom_torsion_publ_flag
Cu1 N2 C9 C8 173.9(3) . . . . ?
Cu1 N2 C9 C10 -7.1(5) . . . . ?
Cu1 N2 C20 C21 -172.8(3) . . . . ?
Cu1 N2 C20 C19 8.2(5) . . . . ?
Cu1 N3 C19 C20 -1.2(5) . . . . ?
Cu1 N3 C19 C18 -179.5(4) . . . . ?
Cu1 N3 C15 C16 -179.2(4) . . . . ?
Cu1 N1 C10 C9 4.6(5) . . . . ?
Cu1 N1 C10 C11 -176.5(4) . . . . ?
Cu1 N1 C14 C13 176.6(4) . . . . ?
Br1 C2 C3 C4 -178.4(3) . . . . ?
N2 C9 C10 N1 1.3(5) . . . . ?
N2 C9 C10 C11 -177.6(4) . . . . ?
N2 C20 C19 N3 -4.2(6) . . . . ?
N2 C20 C19 C18 173.9(5) . . . . ?
N3 C19 C18 C17 -1.3(8) . . . . ?
N3 C15 C16 C17 -1.2(9) . . . . ?
C8 C7 C21 C20 -1.3(6) . . . . ?
C8 C7 C6 C1 140.9(4) . . . . ?
C8 C7 C6 C5 -39.6(6) . . . . ?
C8 C9 C10 N1 -179.8(4) . . . . ?
C8 C9 C10 C11 1.3(7) . . . . ?
C7 C8 C9 N2 -1.8(6) . . . . ?
C7 C8 C9 C10 179.3(4) . . . . ?
C7 C21 C20 N2 -0.4(6) . . . . ?
C7 C21 C20 C19 178.4(4) . . . . ?
C7 C6 C5 C4 -178.0(4) . . . . ?
N1 C10 C11 C12 -0.6(7) . . . . ?
N1 C14 C13 C12 -0.2(9) . . . . ?
C21 C7 C6 C1 -41.7(6) . . . . ?
C21 C7 C6 C5 137.8(5) . . . . ?
C21 C20 C19 N3 176.8(4) . . . . ?
C21 C20 C19 C18 -5.0(8) . . . . ?
C9 N2 C20 C21 1.0(6) . . . . ?
C9 N2 C20 C19 -178.0(4) . . . . ?
C9 C8 C7 C21 2.4(6) . . . . ?
C9 C8 C7 C6 179.8(4) . . . . ?
C9 C10 C11 C12 178.2(4) . . . . ?
C1 C6 C5 C4 1.5(7) . . . . ?
C1 C2 C3 C4 0.8(7) . . . . ?
C6 C7 C21 C20 -178.7(4) . . . . ?
C6 C1 C2 Br1 179.3(3) . . . . ?
C6 C1 C2 C3 0.1(7) . . . . ?
C6 C5 C4 C3 -0.7(7) . . . . ?
C10 N1 C14 C13 -1.0(8) . . . . ?
C10 C11 C12 C13 -0.6(8) . . . . ?
C20 N2 C9 C8 0.1(6) . . . . ?
C20 N2 C9 C10 179.1(4) . . . . ?
C20 C19 C18 C17 -179.4(5) . . . . ?
O1 C1 C6 C7 -5.3(6) . . . . ?
O1 C1 C6 C5 175.2(4) . . . . ?
O1 C1 C2 Br1 3.1(6) . . . . ?
O1 C1 C2 C3 -176.2(4) . . . . ?
C2 C1 C6 C7 178.3(4) . . . . ?
C2 C1 C6 C5 -1.2(6) . . . . ?
C19 N3 C15 C16 0.3(8) . . . . ?
C19 C18 C17 C16 0.4(9) . . . . ?
C5 C4 C3 C2 -0.5(7) . . . . ?
C14 N1 C10 C9 -177.5(4) . . . . ?
C14 N1 C10 C11 1.4(7) . . . . ?
C14 C13 C12 C11 1.0(9) . . . . ?
C15 N3 C19 C20 179.3(4) . . . . ?
C15 N3 C19 C18 1.0(7) . . . . ?
C15 C16 C17 C18 0.9(9) . . . . ?
